data_4117084
loop_
_publ_author_name
'T. M. Barclay'
'A. W. Cordes'
'J. D. Goddard'
'R. C. Mawhinney'
'R. T. Oakley'
'K. E. Preuss'
'R. W. Reed'

_publ_section_title
;
 Benzo-Bridged Bis(1,2,3-dithiazoles) and Their Selenium Analogues.
 Preparation, Molecular and Electronic Structures, and Redox Chemistry
;
_journal_name_full 'Journal of the American Chemical Society'
_journal_page_first 12136
_journal_page_last 12141
_journal_paper_doi 10.1021/ja972927d
_journal_volume 119
_journal_year 1997
_chemical_formula_moiety 'S4 N2 Cl2 C6 '
_chemical_formula_sum 'C6 Cl2 N2 S4'
_chemical_formula_weight 299.22
_chemical_name_systematic ?
_space_group_IT_number 14
_symmetry_cell_setting monoclinic
_symmetry_space_group_name_Hall '-P 2ybc'
_symmetry_space_group_name_H-M 'P 1 21/c 1'
_cell_angle_alpha 90.0
_cell_angle_beta 95.963(14)
_cell_angle_gamma 90.0
_cell_formula_units_Z 2
_cell_length_a 3.8496(10)
_cell_length_b 7.9577(7)
_cell_length_c 15.5280(18)
_cell_measurement_reflns_used 25
_cell_measurement_temperature 293
_cell_measurement_theta_max 15.00
_cell_measurement_theta_min 13.00
_cell_volume 473.11(14)
_diffrn_ambient_temperature 293
_diffrn_measurement_device 'Nonius CAD-4    '
_diffrn_measurement_method 'Theta/2theta scan b/P/b '
_diffrn_radiation_monochromator graphite
_diffrn_radiation_source 'xray tube'
_diffrn_radiation_type 'Molybdenum K\a'
_diffrn_radiation_wavelength 0.70930
_diffrn_reflns_av_R_equivalents 0.025
_diffrn_reflns_limit_h_max 0
_diffrn_reflns_limit_h_min -4
_diffrn_reflns_limit_k_max 9
_diffrn_reflns_limit_k_min -9
_diffrn_reflns_limit_l_max 19
_diffrn_reflns_limit_l_min -19
_diffrn_reflns_number 2056
_diffrn_reflns_theta_max 25.92
_diffrn_reflns_theta_min 0.00
_diffrn_standards_decay_% 1.9
_diffrn_standards_interval_time 60
_diffrn_standards_number 3
_exptl_absorpt_coefficient_mu 1.49
_exptl_absorpt_correction_T_max 0.9183
_exptl_absorpt_correction_T_min 0.8128
_exptl_absorpt_correction_type integration
_exptl_crystal_colour black
_exptl_crystal_density_diffrn 2.100
_exptl_crystal_F_000 297.45
_exptl_crystal_size_max 0.06
_exptl_crystal_size_mid 0.14
_exptl_crystal_size_min 0.42
_refine_diff_density_max 0.35
_refine_diff_density_min -0.36
_refine_ls_extinction_coef 3019(524)
_refine_ls_extinction_method Larson
_refine_ls_goodness_of_fit_obs 1.2
_refine_ls_matrix_type full
_refine_ls_number_parameters 65
_refine_ls_number_reflns 920
_refine_ls_R_factor_all 0.039
_refine_ls_R_factor_obs 0.038
_refine_ls_shift/esd_max 0.000
_refine_ls_structure_factor_coef F
_refine_ls_weighting_details 'w = 1/(\s^2^(F)+0.0002F^2^)'
_refine_ls_weighting_scheme calc
_refine_ls_wR_factor_all 0.032
_refine_ls_wR_factor_obs 0.032
_reflns_number_observed 926
_reflns_number_total 926
_reflns_observed_criterion 'Inet > 0.0\s(Inet)'
_cod_data_source_file ja972927d_1.cif
_cod_data_source_block Compound5
_cod_depositor_comments
;
The following automatic conversions were performed:

'_refine_ls_weighting_scheme' value '1/(\s^2^(F)+0.0002F^2^)' was
changed to 'calc'. New tag '_refine_ls_weighting_details' was
created. The value of the new tag was set to 'w =
1/(\s^2^(F)+0.0002F^2^)'.

Automatic conversion script
Id: cif_fix_values 3143 2015-03-26 13:38:13Z robertas 
;
_cod_original_sg_symbol_H-M 'P 21/c'
_cod_original_formula_sum 'S4 N2 Cl2 C6 '
_cod_database_code 4117084

loop_
_symmetry_equiv_pos_as_xyz
x,y,z
-x,-y,-z
-x,1/2+y,1/2-z
x,1/2-y,1/2+z

loop_
_atom_site_aniso_label
_atom_site_aniso_U_11
_atom_site_aniso_U_22
_atom_site_aniso_U_33
_atom_site_aniso_U_12
_atom_site_aniso_U_13
_atom_site_aniso_U_23
_atom_site_aniso_type_symbol
Cl 0.0478(4) 0.0273(3) 0.0324(3) -0.0122(3) 0.0060(3) -0.0044(3) Cl
S1 0.0489(5) 0.0388(4) 0.0197(3) -0.0097(3) 0.0044(3) 0.0037(3) S
S2 0.0392(4) 0.0279(3) 0.0249(3) -0.0059(3) 0.0045(3) 0.00548(24) S
N 0.0386(13) 0.0302(11) 0.0214(10) -0.0040(10) 0.0040(10) 0.0003(8) n
C1 0.0252(13) 0.0254(12) 0.0213(11) 0.0013(10) 0.0023(10) 0.0007(9) C
C2 0.0275(13) 0.0195(11) 0.0245(12) -0.0010(10) 0.0028(11) -0.0008(9) C
C3 0.0232(12) 0.0204(11) 0.0234(11) 0.0009(10) 0.0046(10) 0.0048(9) C

loop_
_atom_site_label
_atom_site_fract_x
_atom_site_fract_y
_atom_site_fract_z
_atom_site_U_iso_or_equiv
_atom_site_thermal_displace_type
_atom_site_type_symbol
Cl 0.35449(19) 0.83870(7) 0.06428(4) 0.0357(3) Uij Cl
S1 -0.0238(2) 0.41024(9) 0.23574(4) 0.0357(4) Uij S
S2 0.22645(18) 0.75333(8) -0.13779(4) 0.0306(3) Uij S
N 0.1042(6) 0.5606(2) 0.17429(12) 0.0300(11) Uij n
C1 0.0584(7) 0.5350(3) 0.09080(14) 0.0240(11) Uij C
C2 0.1601(7) 0.6533(3) 0.02860(14) 0.0238(12) Uij C
C3 0.1068(6) 0.6199(3) -0.05741(14) 0.0222(11) Uij C

loop_
_geom_angle_atom_site_label_1
_geom_angle_atom_site_label_2
_geom_angle_atom_site_label_3
_geom_angle
S2a S1 N 98.23(7)
S1a S2 C3 92.02(8)
S1 N C1 116.51(17)
N C1 C2 123.3(2)
N C1 C3a 119.6(2)
C2 C1 C3a 117.12(19)
Cl C2 C1 119.15(17)
Cl C2 C3 120.12(17)
C1 C2 C3 120.7(2)
S2 C3 C1a 113.57(16)
S2 C3 C2 124.28(18)
C1a C3 C2 122.1(2)

loop_
_geom_bond_atom_site_label_1
_geom_bond_atom_site_label_2
_geom_bond_distance
Cl C2 1.720(2)
S1 S2a 2.0904(9)
S1 N 1.638(2)
S2 S1a 2.0904(9)
S2 C3 1.737(2)
N C1 1.306(3)
C1 C2 1.432(3)
C1 C3a 1.457(3)
C2 C3 1.356(3)
C3 C1a 1.457(3)
